data_1546988
loop_
_publ_author_name
'Lian, Kunbo'
'Zhu, Yun'
'Li, Weimin'
'Dai, Shengyu'
'Chen, Changle'

_publ_section_title
;
 Direct Synthesis of Thermoplastic Polyolefin Elastomers from
 Nickel-Catalyzed Ethylene Polymerization
;
_journal_issue 16
_journal_name_full Macromolecules
_journal_page_first 6074
_journal_paper_doi 10.1021/acs.macromol.7b01087
_journal_volume 50
_journal_year 2017
_chemical_formula_sum 'C80 H70 Br2 F6 N2 Ni O2'
_chemical_formula_weight 1423.91
_chemical_name_systematic
; 
 ? 
;
_space_group_IT_number 2
_symmetry_cell_setting triclinic
_symmetry_space_group_name_Hall '-P 1'
_symmetry_space_group_name_H-M 'P -1'
_atom_sites_solution_hydrogens geom
_atom_sites_solution_primary direct
_atom_sites_solution_secondary difmap
_audit_creation_method SHELXL-97
_cell_angle_alpha 80.511(5)
_cell_angle_beta 84.820(5)
_cell_angle_gamma 80.357(5)
_cell_formula_units_Z 2
_cell_length_a 10.868(5)
_cell_length_b 18.047(5)
_cell_length_c 18.198(5)
_cell_measurement_reflns_used 11573
_cell_measurement_temperature 298(2)
_cell_measurement_theta_max 18.50
_cell_measurement_theta_min 2.80
_cell_volume 3463(2)
_computing_cell_refinement 'Bruker FRAMBO'
_computing_data_collection 'Bruker FRAMBO'
_computing_data_reduction 'Bruker SAINT'
_computing_molecular_graphics 'Bruker SHELXTL'
_computing_publication_material 'Bruker SHELXTL'
_computing_structure_refinement 'SHELXL-97 (Sheldrick, 1997)'
_computing_structure_solution 'SHELXS-97 (Sheldrick, 1990)'
_diffrn_ambient_temperature 298(2)
_diffrn_measured_fraction_theta_full 0.999
_diffrn_measured_fraction_theta_max 0.999
_diffrn_measurement_device_type 'multiwire proportional'
_diffrn_measurement_method 'phi and omega scans'
_diffrn_radiation_monochromator graphite
_diffrn_radiation_source 'fine-focus sealed tube'
_diffrn_radiation_type MoK\a
_diffrn_radiation_wavelength 0.71069
_diffrn_reflns_av_R_equivalents 0.0192
_diffrn_reflns_av_sigmaI/netI 0.0222
_diffrn_reflns_limit_h_max 12
_diffrn_reflns_limit_h_min -12
_diffrn_reflns_limit_k_max 16
_diffrn_reflns_limit_k_min -21
_diffrn_reflns_limit_l_max 21
_diffrn_reflns_limit_l_min -21
_diffrn_reflns_number 23047
_diffrn_reflns_theta_full 25.00
_diffrn_reflns_theta_max 25.00
_diffrn_reflns_theta_min 1.74
_exptl_absorpt_coefficient_mu 1.498
_exptl_absorpt_correction_T_max 0.7537
_exptl_absorpt_correction_T_min 0.6620
_exptl_crystal_colour colourless
_exptl_crystal_density_diffrn 1.365
_exptl_crystal_density_method 'not measured'
_exptl_crystal_description block
_exptl_crystal_F_000 1464
_exptl_crystal_size_max 0.30
_exptl_crystal_size_mid 0.20
_exptl_crystal_size_min 0.20
_platon_squeeze_details
;
;
_refine_diff_density_max 6.339
_refine_diff_density_min -1.311
_refine_diff_density_rms 0.171
_refine_ls_extinction_method none
_refine_ls_goodness_of_fit_ref 0.883
_refine_ls_hydrogen_treatment mixed
_refine_ls_matrix_type full
_refine_ls_number_parameters 850
_refine_ls_number_reflns 12168
_refine_ls_number_restraints 0
_refine_ls_restrained_S_all 0.883
_refine_ls_R_factor_all 0.0778
_refine_ls_R_factor_gt 0.0758
_refine_ls_shift/su_max 0.000
_refine_ls_shift/su_mean 0.000
_refine_ls_structure_factor_coef Fsqd
_refine_ls_weighting_details 'calc w=1/[\s^2^(Fo^2^)+(0.1681P)^2^+29.2838P] where P=(Fo^2^+2Fc^2^)/3'
_refine_ls_weighting_scheme calc
_refine_ls_wR_factor_gt 0.2361
_refine_ls_wR_factor_ref 0.2382
_reflns_number_gt 11573
_reflns_number_total 12168
_reflns_threshold_expression >2sigma(I)
_cod_data_source_file ma7b01087_si_002.cif
_cod_data_source_block 1111
_cod_depositor_comments
;
The following automatic conversions were performed:

'_symmetry_cell_setting' value 'Triclinic' changed to 'triclinic'
according to
/home/data/users/saulius/crontab/automatic-downloads/current/ACS/lib/dictionaries/cif_core.dic
dictionary named 'cif_core.dic' version 2.4.2 from 2011-04-26.

Automatic conversion script
Id: cif_fix_values 4973 2017-02-22 13:04:09Z antanas 
;
_cod_original_sg_symbol_H-M 'P-1   '
_cod_database_code 1546988

loop_
_symmetry_equiv_pos_as_xyz
'x, y, z'
'-x, -y, -z'

loop_
_atom_site_label
_atom_site_type_symbol
_atom_site_fract_x
_atom_site_fract_y
_atom_site_fract_z
_atom_site_U_iso_or_equiv
_atom_site_adp_type
_atom_site_occupancy
_atom_site_symmetry_multiplicity
_atom_site_calc_flag
_atom_site_refinement_flags
Br1 Br -0.03103(5) 0.14315(4) 0.10624(3) 0.03293(19) Uani 1 1 d .
Br2 Br 0.07763(7) 0.35252(3) 0.12563(3) 0.0394(2) Uani 1 1 d .
Ni1 Ni 0.10070(7) 0.23478(4) 0.08500(4) 0.0330(2) Uani 1 1 d .
C18 C -0.1441(4) 0.3057(2) -0.3439(2) 0.0126(9) Uani 1 1 d .
O1 O -0.0827(3) 0.36849(18) -0.35292(18) 0.0150(6) Uani 1 1 d .
O2 O 0.5149(3) -0.05648(19) 0.35584(17) 0.0152(7) Uani 1 1 d .
C19 C -0.1108(4) 0.2485(3) -0.2844(2) 0.0136(9) Uani 1 1 d .
F2 F 0.4715(4) 0.4794(3) -0.3102(3) 0.0558(11) Uani 1 1 d .
F1 F 0.3998(4) 0.5958(2) -0.3024(3) 0.0564(12) Uani 1 1 d .
C64 C 0.6353(4) -0.0401(3) 0.3358(2) 0.0150(9) Uani 1 1 d .
F3 F 0.3913(5) 0.5112(3) -0.2059(2) 0.0632(13) Uani 1 1 d .
N2 N 0.2897(4) 0.2020(2) 0.0931(2) 0.0137(8) Uani 1 1 d .
F5 F 0.0512(4) 0.2440(2) 0.3620(3) 0.0562(12) Uani 1 1 d .
C47 C 0.3647(4) 0.1615(3) 0.1530(2) 0.0138(9) Uani 1 1 d .
C36 C 0.3470(4) 0.2204(2) 0.0294(2) 0.0138(9) Uani 1 1 d .
C69 C 0.4980(4) -0.0969(3) 0.4270(3) 0.0157(9) Uani 1 1 d .
C70 C 0.3840(4) -0.0778(3) 0.4660(3) 0.0174(9) Uani 1 1 d .
C38 C 0.4775(4) 0.2412(3) -0.0761(3) 0.0176(9) Uani 1 1 d .
C26 C 0.0842(4) 0.2541(3) -0.0925(2) 0.0138(9) Uani 1 1 d .
C39 C 0.3548(4) 0.2651(3) -0.1022(3) 0.0168(9) Uani 1 1 d .
C23 C -0.0339(4) 0.2550(3) -0.2225(2) 0.0124(9) Uani 1 1 d .
C13 C -0.1456(4) 0.4372(3) -0.3878(3) 0.0149(9) Uani 1 1 d .
C12 C -0.2424(4) 0.4385(3) -0.4332(3) 0.0168(9) Uani 1 1 d .
C35 C 0.2691(4) 0.2507(2) -0.0365(3) 0.0143(9) Uani 1 1 d .
C20 C -0.1613(5) 0.1813(3) -0.2802(3) 0.0193(10) Uani 1 1 d .
H20 H -0.1376 0.1407 -0.2430 0.023 Uiso 1 1 calc R
C63 C 0.7372(4) -0.0919(3) 0.3635(3) 0.0165(9) Uani 1 1 d .
C77 C 0.1154(5) 0.1114(3) 0.3815(3) 0.0221(10) Uani 1 1 d .
N1 N 0.1504(4) 0.2517(2) -0.0268(2) 0.0130(8) Uani 1 1 d .
C50 C 0.5376(4) 0.0750(3) 0.2485(2) 0.0152(9) Uani 1 1 d .
C25 C 0.1031(4) 0.1880(3) -0.1255(2) 0.0124(9) Uani 1 1 d .
C65 C 0.7126(5) -0.1688(3) 0.4059(3) 0.0197(10) Uani 1 1 d .
C52 C 0.3712(4) 0.0821(3) 0.1663(2) 0.0134(9) Uani 1 1 d .
C51 C 0.4584(4) 0.0405(3) 0.2150(2) 0.0134(9) Uani 1 1 d .
H51 H 0.4633 -0.0121 0.2252 0.016 Uiso 1 1 calc R
C28 C -0.0522(4) 0.3196(3) -0.1871(3) 0.0149(9) Uani 1 1 d .
H28 H -0.1031 0.3633 -0.2080 0.018 Uiso 1 1 calc R
C8 C -0.1042(5) 0.5033(3) -0.3753(3) 0.0178(9) Uani 1 1 d .
C74 C 0.2904(4) -0.0123(3) 0.4361(3) 0.0177(9) Uani 1 1 d .
C17 C -0.2314(4) 0.3002(3) -0.3936(3) 0.0151(9) Uani 1 1 d .
C14 C -0.2598(4) 0.3645(3) -0.4580(3) 0.0174(10) Uani 1 1 d .
C24 C 0.0440(4) 0.1906(3) -0.1910(2) 0.0136(9) Uani 1 1 d .
H24 H 0.0571 0.1476 -0.2144 0.016 Uiso 1 1 calc R
C68 C 0.5922(5) -0.1549(3) 0.4546(3) 0.0177(9) Uani 1 1 d .
C30 C 0.2927(5) 0.0888(3) -0.1439(3) 0.0227(10) Uani 1 1 d .
H30A H 0.2656 0.0848 -0.1916 0.034 Uiso 1 1 calc R
H30B H 0.3357 0.0403 -0.1222 0.034 Uiso 1 1 calc R
H30C H 0.3482 0.1258 -0.1501 0.034 Uiso 1 1 calc R
C37 C 0.4789(4) 0.2113(3) 0.0006(3) 0.0179(9) Uani 1 1 d .
C22 C -0.2820(5) 0.2333(3) -0.3857(3) 0.0207(10) Uani 1 1 d .
H22 H -0.3407 0.2286 -0.4181 0.025 Uiso 1 1 calc R
C48 C 0.4348(5) 0.1991(3) 0.1915(3) 0.0189(10) Uani 1 1 d .
C29 C 0.1792(4) 0.1133(3) -0.0925(3) 0.0158(9) Uani 1 1 d .
H29 H 0.2092 0.1202 -0.0453 0.019 Uiso 1 1 calc R
C79 C 0.1640(5) -0.0184(3) 0.4396(3) 0.0210(10) Uani 1 1 d .
H79 H 0.1377 -0.0643 0.4599 0.025 Uiso 1 1 calc R
C9 C -0.1758(5) 0.5727(3) -0.4028(3) 0.0251(11) Uani 1 1 d .
H9 H -0.1525 0.6178 -0.3945 0.030 Uiso 1 1 calc R
C62 C 0.8560(4) -0.0710(3) 0.3447(3) 0.0213(10) Uani 1 1 d .
H62 H 0.9264 -0.1031 0.3629 0.026 Uiso 1 1 calc R
C5 C 0.0154(5) 0.5023(3) -0.3424(3) 0.0192(10) Uani 1 1 d .
C61 C 0.8694(5) -0.0025(3) 0.2991(3) 0.0223(10) Uani 1 1 d .
H61 H 0.9487 0.0109 0.2875 0.027 Uiso 1 1 calc R
C15 C -0.3907(5) 0.3687(3) -0.4847(3) 0.0301(12) Uani 1 1 d .
H15A H -0.3990 0.3206 -0.4982 0.045 Uiso 1 1 calc R
H15B H -0.4030 0.4077 -0.5273 0.045 Uiso 1 1 calc R
H15C H -0.4522 0.3804 -0.4453 0.045 Uiso 1 1 calc R
C27 C 0.0040(4) 0.3201(3) -0.1210(3) 0.0161(9) Uani 1 1 d .
C32 C -0.0191(5) 0.3889(3) -0.0807(3) 0.0257(11) Uani 1 1 d .
H32 H -0.0207 0.3699 -0.0270 0.031 Uiso 1 1 calc R
C59 C 0.6460(4) 0.0278(3) 0.2878(2) 0.0156(9) Uani 1 1 d .
C46 C 0.5922(5) 0.1822(3) 0.0308(3) 0.0213(10) Uani 1 1 d .
H46 H 0.5959 0.1607 0.0808 0.026 Uiso 1 1 calc R
C43 C 0.5860(5) 0.2463(3) -0.1236(3) 0.0236(11) Uani 1 1 d .
C10 C -0.2798(5) 0.5757(3) -0.4418(3) 0.0277(12) Uani 1 1 d .
H10 H -0.3288 0.6222 -0.4569 0.033 Uiso 1 1 calc R
C4 C 0.1229(5) 0.4541(3) -0.3639(3) 0.0206(10) Uani 1 1 d .
H4 H 0.1160 0.4174 -0.3930 0.025 Uiso 1 1 calc R
C67 C 0.6898(5) -0.2187(3) 0.3482(3) 0.0263(11) Uani 1 1 d .
H67A H 0.6656 -0.2654 0.3740 0.040 Uiso 1 1 calc R
H67B H 0.7653 -0.2297 0.3176 0.040 Uiso 1 1 calc R
H67C H 0.6245 -0.1918 0.3173 0.040 Uiso 1 1 calc R
C75 C 0.3285(5) 0.0572(3) 0.4051(3) 0.0199(10) Uani 1 1 d .
H75 H 0.4124 0.0624 0.4034 0.024 Uiso 1 1 calc R
C2 C 0.2510(5) 0.5142(3) -0.2984(3) 0.0261(11) Uani 1 1 d .
C6 C 0.0286(5) 0.5552(3) -0.2959(3) 0.0245(11) Uani 1 1 d .
H6 H -0.0417 0.5867 -0.2796 0.029 Uiso 1 1 calc R
C3 C 0.2394(5) 0.4605(3) -0.3426(3) 0.0242(11) Uani 1 1 d .
H3 H 0.3100 0.4286 -0.3580 0.029 Uiso 1 1 calc R
C76 C 0.2415(5) 0.1182(3) 0.3768(3) 0.0214(10) Uani 1 1 d .
H76 H 0.2675 0.1637 0.3547 0.026 Uiso 1 1 calc R
C72 C 0.4509(5) -0.1826(3) 0.5625(3) 0.0231(11) Uani 1 1 d .
H72 H 0.4342 -0.2126 0.6078 0.028 Uiso 1 1 calc R
C40 C 0.3411(5) 0.2963(3) -0.1761(3) 0.0197(10) Uani 1 1 d .
H40 H 0.2622 0.3119 -0.1943 0.024 Uiso 1 1 calc R
C60 C 0.7665(5) 0.0456(3) 0.2709(3) 0.0197(10) Uani 1 1 d .
H60 H 0.7775 0.0908 0.2400 0.024 Uiso 1 1 calc R
C42 C 0.5681(5) 0.2801(3) -0.1991(3) 0.0261(11) Uani 1 1 d .
H42 H 0.6370 0.2862 -0.2324 0.031 Uiso 1 1 calc R
C45 C 0.7024(5) 0.1860(4) -0.0162(3) 0.0284(12) Uani 1 1 d .
H45 H 0.7790 0.1666 0.0039 0.034 Uiso 1 1 calc R
C78 C 0.0768(5) 0.0433(3) 0.4131(3) 0.0226(10) Uani 1 1 d .
H78 H -0.0077 0.0389 0.4166 0.027 Uiso 1 1 calc R
C49 C 0.5216(5) 0.1546(3) 0.2387(3) 0.0184(10) Uani 1 1 d .
H49 H 0.5702 0.1783 0.2644 0.022 Uiso 1 1 calc R
C73 C 0.5652(5) -0.1977(3) 0.5234(3) 0.0209(10) Uani 1 1 d .
H73 H 0.6251 -0.2371 0.5434 0.025 Uiso 1 1 calc R
C21 C -0.2455(5) 0.1738(3) -0.3299(3) 0.0237(11) Uani 1 1 d .
H21 H -0.2778 0.1286 -0.3258 0.028 Uiso 1 1 calc R
C80 C 0.0228(5) 0.1780(3) 0.3512(3) 0.0310(12) Uani 1 1 d .
C44 C 0.7013(5) 0.2173(4) -0.0904(3) 0.0293(12) Uani 1 1 d .
H44 H 0.7763 0.2195 -0.1190 0.035 Uiso 1 1 calc R
C53 C 0.2929(5) 0.0419(3) 0.1259(3) 0.0207(10) Uani 1 1 d .
H53 H 0.2284 0.0807 0.1021 0.025 Uiso 1 1 calc R
C71 C 0.3607(5) -0.1230(3) 0.5345(3) 0.0214(10) Uani 1 1 d .
H71 H 0.2845 -0.1130 0.5614 0.026 Uiso 1 1 calc R
C41 C 0.4499(5) 0.3037(3) -0.2228(3) 0.0246(11) Uani 1 1 d .
H41 H 0.4412 0.3258 -0.2724 0.030 Uiso 1 1 calc R
F6 F -0.0902(4) 0.1762(3) 0.3820(5) 0.095(2) Uani 1 1 d .
C58 C 0.3537(7) 0.3136(3) 0.2531(3) 0.0366(14) Uani 1 1 d .
H58A H 0.2747 0.2955 0.2633 0.055 Uiso 1 1 calc R
H58B H 0.3402 0.3682 0.2460 0.055 Uiso 1 1 calc R
H58C H 0.4050 0.2943 0.2944 0.055 Uiso 1 1 calc R
F4 F 0.0148(8) 0.1841(4) 0.2801(3) 0.121(3) Uani 1 1 d .
C1 C 0.3777(7) 0.5246(4) -0.2791(4) 0.0378(15) Uani 1 1 d .
C56 C 0.4195(6) 0.2859(3) 0.1822(3) 0.0290(12) Uani 1 1 d .
H56 H 0.3658 0.3066 0.1408 0.035 Uiso 1 1 calc R
C66 C 0.8237(5) -0.2101(3) 0.4507(3) 0.0285(12) Uani 1 1 d .
H66A H 0.8369 -0.1807 0.4879 0.043 Uiso 1 1 calc R
H66B H 0.8974 -0.2164 0.4177 0.043 Uiso 1 1 calc R
H66C H 0.8062 -0.2591 0.4747 0.043 Uiso 1 1 calc R
C11 C -0.3117(5) 0.5090(3) -0.4586(3) 0.0231(11) Uani 1 1 d .
H11 H -0.3797 0.5114 -0.4869 0.028 Uiso 1 1 calc R
C7 C 0.1453(6) 0.5608(3) -0.2744(3) 0.0286(12) Uani 1 1 d .
H7 H 0.1528 0.5960 -0.2437 0.034 Uiso 1 1 calc R
C16 C -0.1610(6) 0.3497(3) -0.5225(3) 0.0264(11) Uani 1 1 d .
H16A H -0.0790 0.3483 -0.5061 0.040 Uiso 1 1 calc R
H16B H -0.1760 0.3897 -0.5640 0.040 Uiso 1 1 calc R
H16C H -0.1665 0.3019 -0.5376 0.040 Uiso 1 1 calc R
C31 C 0.0967(5) 0.0506(3) -0.0760(3) 0.0253(11) Uani 1 1 d .
H31A H 0.0261 0.0659 -0.0432 0.038 Uiso 1 1 calc R
H31B H 0.1445 0.0045 -0.0525 0.038 Uiso 1 1 calc R
H31C H 0.0681 0.0421 -0.1218 0.038 Uiso 1 1 calc R
C33 C 0.0889(7) 0.4362(3) -0.0991(4) 0.0378(14) Uani 1 1 d .
H33A H 0.0980 0.4518 -0.1521 0.057 Uiso 1 1 calc R
H33B H 0.1652 0.4058 -0.0822 0.057 Uiso 1 1 calc R
H33C H 0.0705 0.4803 -0.0745 0.057 Uiso 1 1 calc R
C34 C -0.1432(7) 0.4395(4) -0.0959(4) 0.0473(17) Uani 1 1 d .
H34A H -0.1401 0.4652 -0.1465 0.071 Uiso 1 1 calc R
H34B H -0.1593 0.4762 -0.0623 0.071 Uiso 1 1 calc R
H34C H -0.2089 0.4089 -0.0887 0.071 Uiso 1 1 calc R
C54 C 0.3757(7) 0.0059(4) 0.0624(4) 0.0474(18) Uani 1 1 d .
H54A H 0.4389 -0.0334 0.0838 0.071 Uiso 1 1 calc R
H54B H 0.4147 0.0443 0.0303 0.071 Uiso 1 1 calc R
H54C H 0.3243 -0.0156 0.0338 0.071 Uiso 1 1 calc R
C57 C 0.5453(8) 0.3147(4) 0.1627(4) 0.0452(17) Uani 1 1 d .
H57A H 0.5974 0.2982 0.2041 0.068 Uiso 1 1 calc R
H57B H 0.5313 0.3692 0.1524 0.068 Uiso 1 1 calc R
H57C H 0.5860 0.2946 0.1196 0.068 Uiso 1 1 calc R
C55 C 0.2269(8) -0.0149(5) 0.1778(5) 0.071(3) Uani 1 1 d .
H55A H 0.2874 -0.0561 0.1989 0.106 Uiso 1 1 calc R
H55B H 0.1708 -0.0341 0.1505 0.106 Uiso 1 1 calc R
H55C H 0.1803 0.0094 0.2170 0.106 Uiso 1 1 calc R

loop_
_atom_site_aniso_label
_atom_site_aniso_U_11
_atom_site_aniso_U_22
_atom_site_aniso_U_33
_atom_site_aniso_U_23
_atom_site_aniso_U_13
_atom_site_aniso_U_12
Br1 0.0222(3) 0.0477(4) 0.0304(3) -0.0002(3) -0.0036(2) -0.0143(2)
Br2 0.0582(4) 0.0286(3) 0.0304(3) -0.0164(2) -0.0092(3) 0.0113(3)
Ni1 0.0332(4) 0.0373(4) 0.0274(4) -0.0064(3) -0.0019(3) -0.0010(3)
C18 0.012(2) 0.013(2) 0.013(2) -0.0022(17) -0.0001(16) -0.0014(16)
O1 0.0144(15) 0.0133(15) 0.0174(16) 0.0015(12) -0.0053(12) -0.0039(12)
O2 0.0113(15) 0.0219(17) 0.0120(15) -0.0006(13) -0.0014(12) -0.0030(12)
C19 0.012(2) 0.016(2) 0.013(2) -0.0022(17) -0.0014(17) -0.0008(17)
F2 0.032(2) 0.065(3) 0.081(3) -0.023(2) -0.012(2) -0.0193(19)
F1 0.061(3) 0.046(2) 0.071(3) 0.004(2) -0.022(2) -0.038(2)
C64 0.012(2) 0.024(2) 0.011(2) -0.0074(18) 0.0004(16) -0.0029(18)
F3 0.067(3) 0.094(4) 0.038(2) 0.002(2) -0.028(2) -0.038(3)
N2 0.0162(19) 0.0134(18) 0.0125(18) -0.0048(14) -0.0032(15) -0.0013(14)
F5 0.043(2) 0.030(2) 0.094(4) -0.004(2) -0.021(2) 0.0030(17)
C47 0.015(2) 0.018(2) 0.008(2) -0.0024(17) -0.0003(16) -0.0013(17)
C36 0.016(2) 0.014(2) 0.012(2) -0.0033(17) -0.0032(17) -0.0029(17)
C69 0.020(2) 0.018(2) 0.011(2) -0.0031(17) -0.0015(17) -0.0072(18)
C70 0.018(2) 0.022(2) 0.014(2) -0.0057(18) -0.0008(18) -0.0074(19)
C38 0.016(2) 0.023(2) 0.015(2) -0.0037(18) -0.0020(18) -0.0049(18)
C26 0.012(2) 0.019(2) 0.010(2) -0.0025(17) -0.0010(16) -0.0015(17)
C39 0.018(2) 0.022(2) 0.012(2) -0.0027(18) -0.0033(18) -0.0040(18)
C23 0.009(2) 0.018(2) 0.010(2) -0.0011(17) -0.0002(16) -0.0032(16)
C13 0.016(2) 0.013(2) 0.013(2) 0.0014(17) 0.0008(17) 0.0008(17)
C12 0.018(2) 0.017(2) 0.014(2) -0.0005(18) -0.0002(18) -0.0004(18)
C35 0.017(2) 0.012(2) 0.014(2) -0.0024(17) -0.0041(17) -0.0008(17)
C20 0.024(2) 0.017(2) 0.017(2) 0.0030(18) -0.0067(19) -0.0052(19)
C63 0.016(2) 0.023(2) 0.012(2) -0.0073(18) -0.0034(17) 0.0003(18)
C77 0.020(2) 0.029(3) 0.019(2) -0.012(2) -0.0008(19) 0.000(2)
N1 0.0157(19) 0.0128(18) 0.0103(18) -0.0037(14) -0.0020(14) 0.0007(14)
C50 0.016(2) 0.021(2) 0.009(2) -0.0011(17) -0.0012(17) -0.0012(18)
C25 0.010(2) 0.016(2) 0.010(2) -0.0010(17) -0.0002(16) 0.0003(16)
C65 0.022(2) 0.022(2) 0.014(2) -0.0050(19) -0.0020(19) 0.0026(19)
C52 0.011(2) 0.019(2) 0.010(2) -0.0029(17) 0.0000(16) -0.0013(17)
C51 0.014(2) 0.014(2) 0.013(2) -0.0027(17) 0.0000(17) -0.0018(17)
C28 0.014(2) 0.017(2) 0.013(2) -0.0010(17) -0.0027(17) 0.0016(17)
C8 0.022(2) 0.017(2) 0.014(2) -0.0030(18) 0.0023(18) -0.0031(19)
C74 0.017(2) 0.025(2) 0.013(2) -0.0073(18) 0.0022(17) -0.0049(19)
C17 0.015(2) 0.018(2) 0.012(2) -0.0029(18) -0.0033(17) 0.0009(17)
C14 0.020(2) 0.018(2) 0.013(2) 0.0011(18) -0.0072(18) 0.0001(18)
C24 0.012(2) 0.016(2) 0.012(2) -0.0032(17) 0.0006(17) -0.0017(17)
C68 0.021(2) 0.019(2) 0.014(2) -0.0062(18) -0.0051(18) -0.0026(19)
C30 0.018(2) 0.024(3) 0.024(3) -0.005(2) -0.003(2) 0.0061(19)
C37 0.017(2) 0.022(2) 0.016(2) -0.0045(18) -0.0031(18) -0.0045(18)
C22 0.022(2) 0.024(3) 0.019(2) -0.003(2) -0.0090(19) -0.007(2)
C48 0.026(3) 0.018(2) 0.014(2) -0.0035(18) -0.0036(19) -0.0042(19)
C29 0.017(2) 0.015(2) 0.014(2) -0.0025(17) -0.0047(18) 0.0022(18)
C79 0.017(2) 0.030(3) 0.017(2) -0.007(2) 0.0041(18) -0.009(2)
C9 0.033(3) 0.017(2) 0.025(3) -0.005(2) 0.000(2) -0.001(2)
C62 0.012(2) 0.034(3) 0.018(2) -0.009(2) -0.0048(18) 0.002(2)
C5 0.029(3) 0.016(2) 0.013(2) 0.0001(18) -0.0001(19) -0.0079(19)
C61 0.013(2) 0.038(3) 0.019(2) -0.008(2) -0.0006(18) -0.008(2)
C15 0.030(3) 0.025(3) 0.036(3) 0.001(2) -0.022(2) -0.001(2)
C27 0.017(2) 0.016(2) 0.014(2) -0.0026(18) -0.0031(18) 0.0011(18)
C32 0.036(3) 0.022(3) 0.019(2) -0.009(2) -0.011(2) 0.006(2)
C59 0.015(2) 0.023(2) 0.010(2) -0.0044(18) -0.0032(17) -0.0027(18)
C46 0.017(2) 0.031(3) 0.017(2) -0.004(2) -0.0051(19) -0.005(2)
C43 0.018(2) 0.035(3) 0.018(2) -0.003(2) -0.0009(19) -0.007(2)
C10 0.028(3) 0.018(2) 0.033(3) -0.002(2) -0.004(2) 0.007(2)
C4 0.025(3) 0.018(2) 0.020(2) -0.0032(19) -0.003(2) -0.0067(19)
C67 0.036(3) 0.022(3) 0.021(3) -0.007(2) -0.001(2) -0.001(2)
C75 0.015(2) 0.023(2) 0.023(2) -0.009(2) 0.0032(19) -0.0043(19)
C2 0.035(3) 0.029(3) 0.019(2) 0.002(2) -0.007(2) -0.017(2)
C6 0.037(3) 0.023(3) 0.016(2) -0.005(2) 0.003(2) -0.011(2)
C3 0.027(3) 0.022(2) 0.025(3) -0.001(2) -0.006(2) -0.008(2)
C76 0.022(3) 0.019(2) 0.023(3) -0.0075(19) 0.002(2) -0.0041(19)
C72 0.034(3) 0.027(3) 0.011(2) -0.0002(19) -0.003(2) -0.014(2)
C40 0.021(2) 0.025(2) 0.014(2) -0.0015(19) -0.0032(18) -0.0044(19)
C60 0.019(2) 0.029(3) 0.012(2) -0.0043(19) 0.0000(18) -0.007(2)
C42 0.023(3) 0.040(3) 0.016(2) -0.002(2) 0.003(2) -0.011(2)
C45 0.016(2) 0.047(3) 0.024(3) -0.006(2) -0.005(2) -0.006(2)
C78 0.015(2) 0.035(3) 0.019(2) -0.009(2) 0.0004(18) -0.005(2)
C49 0.024(2) 0.021(2) 0.013(2) -0.0034(18) -0.0059(18) -0.0075(19)
C73 0.030(3) 0.018(2) 0.015(2) -0.0016(18) -0.007(2) -0.004(2)
C21 0.030(3) 0.020(2) 0.024(3) 0.001(2) -0.011(2) -0.011(2)
C80 0.026(3) 0.034(3) 0.034(3) -0.012(2) -0.006(2) 0.002(2)
C44 0.016(2) 0.047(3) 0.025(3) -0.003(2) 0.000(2) -0.009(2)
C53 0.020(2) 0.013(2) 0.030(3) 0.0000(19) -0.013(2) -0.0041(18)
C71 0.022(2) 0.029(3) 0.016(2) -0.007(2) 0.0025(19) -0.012(2)
C41 0.029(3) 0.033(3) 0.012(2) 0.000(2) 0.000(2) -0.008(2)
F6 0.021(2) 0.046(3) 0.198(7) 0.019(3) 0.010(3) 0.0051(18)
C58 0.056(4) 0.022(3) 0.033(3) -0.011(2) -0.016(3) 0.004(3)
F4 0.175(7) 0.116(5) 0.048(3) -0.035(3) -0.058(4) 0.097(5)
C1 0.048(4) 0.039(3) 0.033(3) 0.001(3) -0.017(3) -0.023(3)
C56 0.051(4) 0.018(3) 0.022(3) -0.004(2) -0.019(2) -0.006(2)
C66 0.024(3) 0.033(3) 0.022(3) 0.001(2) -0.004(2) 0.010(2)
C11 0.021(2) 0.022(3) 0.024(3) 0.001(2) -0.005(2) 0.004(2)
C7 0.046(3) 0.029(3) 0.016(2) -0.005(2) -0.003(2) -0.021(2)
C16 0.039(3) 0.022(3) 0.016(2) -0.003(2) 0.000(2) -0.001(2)
C31 0.023(3) 0.019(2) 0.032(3) 0.003(2) -0.004(2) -0.003(2)
C33 0.050(4) 0.024(3) 0.042(4) -0.009(3) -0.006(3) -0.007(3)
C34 0.049(4) 0.037(3) 0.059(4) -0.028(3) -0.014(3) 0.012(3)
C54 0.042(4) 0.049(4) 0.058(4) -0.034(3) -0.027(3) 0.013(3)
C57 0.072(5) 0.030(3) 0.042(4) -0.010(3) -0.003(3) -0.028(3)
C55 0.068(5) 0.077(6) 0.073(6) 0.049(5) -0.052(5) -0.060(5)

loop_
_atom_type_symbol
_atom_type_description
_atom_type_scat_dispersion_real
_atom_type_scat_dispersion_imag
_atom_type_scat_source
C C 0.0033 0.0016 'International Tables Vol C Tables 4.2.6.8 and 6.1.1.4'
H H 0.0000 0.0000 'International Tables Vol C Tables 4.2.6.8 and 6.1.1.4'
N N 0.0061 0.0033 'International Tables Vol C Tables 4.2.6.8 and 6.1.1.4'
O O 0.0106 0.0060 'International Tables Vol C Tables 4.2.6.8 and 6.1.1.4'
F F 0.0171 0.0103 'International Tables Vol C Tables 4.2.6.8 and 6.1.1.4'
Ni Ni 0.3393 1.1124 'International Tables Vol C Tables 4.2.6.8 and 6.1.1.4'
Br Br -0.2901 2.4595 'International Tables Vol C Tables 4.2.6.8 and 6.1.1.4'

loop_
_geom_angle_atom_site_label_1
_geom_angle_atom_site_label_2
_geom_angle_atom_site_label_3
_geom_angle
N1 Ni1 N2 82.91(15)
N1 Ni1 Br1 107.50(11)
N2 Ni1 Br1 119.56(11)
N1 Ni1 Br2 107.18(11)
N2 Ni1 Br2 99.59(11)
Br1 Ni1 Br2 129.91(4)
C19 C18 O1 116.5(4)
C19 C18 C17 122.6(4)
O1 C18 C17 120.9(4)
C13 O1 C18 117.1(3)
C64 O2 C69 115.4(3)
C18 C19 C20 116.7(4)
C18 C19 C23 125.5(4)
C20 C19 C23 117.6(4)
O2 C64 C59 117.0(4)
O2 C64 C63 119.0(4)
C59 C64 C63 124.0(4)
C36 N2 C47 117.4(4)
C36 N2 Ni1 109.5(3)
C47 N2 Ni1 133.1(3)
C48 C47 C52 122.0(4)
C48 C47 N2 121.4(4)
C52 C47 N2 116.4(4)
N2 C36 C37 134.6(4)
N2 C36 C35 117.9(4)
C37 C36 C35 107.1(4)
C70 C69 C68 123.7(4)
C70 C69 O2 116.7(4)
C68 C69 O2 119.6(4)
C69 C70 C71 117.3(5)
C69 C70 C74 121.5(4)
C71 C70 C74 121.2(4)
C43 C38 C39 122.4(4)
C43 C38 C37 123.7(5)
C39 C38 C37 114.0(4)
C27 C26 C25 122.3(4)
C27 C26 N1 120.9(4)
C25 C26 N1 116.9(4)
C40 C39 C38 119.5(4)
C40 C39 C35 135.1(5)
C38 C39 C35 105.4(4)
C24 C23 C28 118.3(4)
C24 C23 C19 118.6(4)
C28 C23 C19 122.2(4)
C12 C13 O1 120.8(4)
C12 C13 C8 122.9(4)
O1 C13 C8 116.3(4)
C13 C12 C11 117.8(5)
C13 C12 C14 118.5(4)
C11 C12 C14 123.5(4)
N1 C35 C39 133.9(4)
N1 C35 C36 118.1(4)
C39 C35 C36 107.6(4)
C21 C20 C19 121.6(4)
C21 C20 H20 119.2
C19 C20 H20 119.2
C64 C63 C62 116.7(5)
C64 C63 C65 118.2(4)
C62 C63 C65 125.0(4)
C76 C77 C78 120.0(5)
C76 C77 C80 119.3(5)
C78 C77 C80 120.6(5)
C35 N1 C26 116.7(4)
C35 N1 Ni1 109.3(3)
C26 N1 Ni1 133.4(3)
C51 C50 C49 118.8(4)
C51 C50 C59 119.9(4)
C49 C50 C59 121.0(4)
C24 C25 C26 117.5(4)
C24 C25 C29 118.5(4)
C26 C25 C29 124.0(4)
C68 C65 C63 107.4(4)
C68 C65 C66 112.8(4)
C63 C65 C66 112.0(4)
C68 C65 C67 107.7(4)
C63 C65 C67 108.1(4)
C66 C65 C67 108.6(4)
C51 C52 C47 117.7(4)
C51 C52 C53 120.4(4)
C47 C52 C53 121.8(4)
C50 C51 C52 121.9(4)
C50 C51 H51 119.1
C52 C51 H51 119.1
C23 C28 C27 121.7(4)
C23 C28 H28 119.2
C27 C28 H28 119.2
C9 C8 C13 116.6(5)
C9 C8 C5 120.0(4)
C13 C8 C5 123.1(4)
C75 C74 C79 118.9(5)
C75 C74 C70 120.2(4)
C79 C74 C70 121.0(4)
C22 C17 C18 118.4(4)
C22 C17 C14 122.3(4)
C18 C17 C14 119.1(4)
C17 C14 C12 108.2(4)
C17 C14 C15 112.0(4)
C12 C14 C15 111.9(4)
C17 C14 C16 107.4(4)
C12 C14 C16 107.5(4)
C15 C14 C16 109.5(4)
C23 C24 C25 122.5(4)
C23 C24 H24 118.8
C25 C24 H24 118.8
C73 C68 C69 116.9(5)
C73 C68 C65 125.2(4)
C69 C68 C65 117.8(4)
C29 C30 H30A 109.5
C29 C30 H30B 109.5
H30A C30 H30B 109.5
C29 C30 H30C 109.5
H30A C30 H30C 109.5
H30B C30 H30C 109.5
C46 C37 C38 118.9(4)
C46 C37 C36 135.4(5)
C38 C37 C36 105.7(4)
C21 C22 C17 120.3(4)
C21 C22 H22 119.8
C17 C22 H22 119.8
C47 C48 C49 117.6(4)
C47 C48 C56 122.2(4)
C49 C48 C56 120.2(4)
C31 C29 C25 110.2(4)
C31 C29 C30 109.7(4)
C25 C29 C30 112.2(4)
C31 C29 H29 108.2
C25 C29 H29 108.2
C30 C29 H29 108.2
C78 C79 C74 120.7(5)
C78 C79 H79 119.6
C74 C79 H79 119.6
C10 C9 C8 121.5(5)
C10 C9 H9 119.2
C8 C9 H9 119.2
C61 C62 C63 120.6(5)
C61 C62 H62 119.7
C63 C62 H62 119.7
C4 C5 C6 118.0(5)
C4 C5 C8 120.1(4)
C6 C5 C8 121.4(5)
C62 C61 C60 120.7(5)
C62 C61 H61 119.7
C60 C61 H61 119.7
C14 C15 H15A 109.5
C14 C15 H15B 109.5
H15A C15 H15B 109.5
C14 C15 H15C 109.5
H15A C15 H15C 109.5
H15B C15 H15C 109.5
C28 C27 C26 117.7(4)
C28 C27 C32 122.1(4)
C26 C27 C32 120.2(4)
C27 C32 C34 113.5(4)
C27 C32 C33 111.2(5)
C34 C32 C33 110.0(5)
C27 C32 H32 107.3
C34 C32 H32 107.3
C33 C32 H32 107.3
C64 C59 C60 116.7(4)
C64 C59 C50 122.4(4)
C60 C59 C50 120.4(4)
C37 C46 C45 118.3(5)
C37 C46 H46 120.9
C45 C46 H46 120.9
C38 C43 C42 116.4(5)
C38 C43 C44 116.0(5)
C42 C43 C44 127.5(5)
C9 C10 C11 120.0(5)
C9 C10 H10 120.0
C11 C10 H10 120.0
C3 C4 C5 121.0(5)
C3 C4 H4 119.5
C5 C4 H4 119.5
C65 C67 H67A 109.5
C65 C67 H67B 109.5
H67A C67 H67B 109.5
C65 C67 H67C 109.5
H67A C67 H67C 109.5
H67B C67 H67C 109.5
C74 C75 C76 120.3(5)
C74 C75 H75 119.9
C76 C75 H75 119.9
C7 C2 C3 119.8(5)
C7 C2 C1 119.8(5)
C3 C2 C1 120.3(6)
C7 C6 C5 120.6(5)
C7 C6 H6 119.7
C5 C6 H6 119.7
C4 C3 C2 120.1(5)
C4 C3 H3 119.9
C2 C3 H3 119.9
C77 C76 C75 120.0(5)
C77 C76 H76 120.0
C75 C76 H76 120.0
C73 C72 C71 120.5(5)
C73 C72 H72 119.7
C71 C72 H72 119.7
C39 C40 C41 118.0(5)
C39 C40 H40 121.0
C41 C40 H40 121.0
C61 C60 C59 121.3(5)
C61 C60 H60 119.4
C59 C60 H60 119.4
C41 C42 C43 120.3(5)
C41 C42 H42 119.8
C43 C42 H42 119.8
C44 C45 C46 122.8(5)
C44 C45 H45 118.6
C46 C45 H45 118.6
C79 C78 C77 120.0(5)
C79 C78 H78 120.0
C77 C78 H78 120.0
C48 C49 C50 121.5(4)
C48 C49 H49 119.2
C50 C49 H49 119.2
C68 C73 C72 121.2(5)
C68 C73 H73 119.4
C72 C73 H73 119.4
C20 C21 C22 120.2(5)
C20 C21 H21 119.9
C22 C21 H21 119.9
F4 C80 F6 106.9(7)
F4 C80 F5 105.2(6)
F6 C80 F5 105.1(5)
F4 C80 C77 113.0(5)
F6 C80 C77 113.2(5)
F5 C80 C77 112.8(5)
C45 C44 C43 120.3(5)
C45 C44 H44 119.8
C43 C44 H44 119.8
C52 C53 C55 112.8(5)
C52 C53 C54 109.5(4)
C55 C53 C54 112.6(6)
C52 C53 H53 107.2
C55 C53 H53 107.2
C54 C53 H53 107.2
C72 C71 C70 120.4(5)
C72 C71 H71 119.8
C70 C71 H71 119.8
C42 C41 C40 123.3(5)
C42 C41 H41 118.4
C40 C41 H41 118.4
C56 C58 H58A 109.5
C56 C58 H58B 109.5
H58A C58 H58B 109.5
C56 C58 H58C 109.5
H58A C58 H58C 109.5
H58B C58 H58C 109.5
F3 C1 F1 106.1(5)
F3 C1 F2 106.6(6)
F1 C1 F2 105.8(6)
F3 C1 C2 112.8(5)
F1 C1 C2 111.7(5)
F2 C1 C2 113.3(5)
C48 C56 C57 111.8(5)
C48 C56 C58 109.7(5)
C57 C56 C58 111.4(5)
C48 C56 H56 107.9
C57 C56 H56 107.9
C58 C56 H56 107.9
C65 C66 H66A 109.5
C65 C66 H66B 109.5
H66A C66 H66B 109.5
C65 C66 H66C 109.5
H66A C66 H66C 109.5
H66B C66 H66C 109.5
C10 C11 C12 120.5(5)
C10 C11 H11 119.8
C12 C11 H11 119.8
C2 C7 C6 120.3(5)
C2 C7 H7 119.8
C6 C7 H7 119.8
C14 C16 H16A 109.5
C14 C16 H16B 109.5
H16A C16 H16B 109.5
C14 C16 H16C 109.5
H16A C16 H16C 109.5
H16B C16 H16C 109.5
C29 C31 H31A 109.5
C29 C31 H31B 109.5
H31A C31 H31B 109.5
C29 C31 H31C 109.5
H31A C31 H31C 109.5
H31B C31 H31C 109.5
C32 C33 H33A 109.5
C32 C33 H33B 109.5
H33A C33 H33B 109.5
C32 C33 H33C 109.5
H33A C33 H33C 109.5
H33B C33 H33C 109.5
C32 C34 H34A 109.5
C32 C34 H34B 109.5
H34A C34 H34B 109.5
C32 C34 H34C 109.5
H34A C34 H34C 109.5
H34B C34 H34C 109.5
C53 C54 H54A 109.5
C53 C54 H54B 109.5
H54A C54 H54B 109.5
C53 C54 H54C 109.5
H54A C54 H54C 109.5
H54B C54 H54C 109.5
C56 C57 H57A 109.5
C56 C57 H57B 109.5
H57A C57 H57B 109.5
C56 C57 H57C 109.5
H57A C57 H57C 109.5
H57B C57 H57C 109.5
C53 C55 H55A 109.5
C53 C55 H55B 109.5
H55A C55 H55B 109.5
C53 C55 H55C 109.5
H55A C55 H55C 109.5
H55B C55 H55C 109.5

loop_
_geom_bond_atom_site_label_1
_geom_bond_atom_site_label_2
_geom_bond_distance
Br1 Ni1 2.3274(11)
Br2 Ni1 2.3302(11)
Ni1 N1 2.044(4)
Ni1 N2 2.052(4)
C18 C19 1.395(6)
C18 O1 1.389(5)
C18 C17 1.394(6)
O1 C13 1.394(5)
O2 C64 1.392(6)
O2 C69 1.390(6)
C19 C20 1.401(7)
C19 C23 1.493(6)
F2 C1 1.339(9)
F1 C1 1.339(7)
C64 C59 1.398(7)
C64 C63 1.398(7)
F3 C1 1.331(8)
N2 C36 1.286(6)
N2 C47 1.444(6)
F5 C80 1.329(7)
C47 C48 1.399(7)
C47 C52 1.403(7)
C36 C37 1.473(7)
C36 C35 1.504(6)
C69 C70 1.392(7)
C69 C68 1.398(7)
C70 C71 1.399(7)
C70 C74 1.487(7)
C38 C43 1.403(7)
C38 C39 1.430(7)
C38 C37 1.413(7)
C26 C27 1.407(6)
C26 C25 1.399(6)
C26 N1 1.441(6)
C39 C40 1.379(7)
C39 C35 1.464(7)
C23 C24 1.391(6)
C23 C28 1.400(7)
C13 C12 1.390(7)
C13 C8 1.402(7)
C12 C11 1.395(7)
C12 C14 1.525(7)
C35 N1 1.284(6)
C20 C21 1.380(7)
C20 H20 0.9300
C63 C62 1.404(7)
C63 C65 1.525(7)
C77 C76 1.390(7)
C77 C78 1.383(8)
C77 C80 1.495(8)
C50 C51 1.378(7)
C50 C49 1.402(7)
C50 C59 1.498(6)
C25 C24 1.395(6)
C25 C29 1.519(6)
C65 C68 1.521(7)
C65 C66 1.534(7)
C65 C67 1.552(7)
C52 C51 1.394(6)
C52 C53 1.512(6)
C51 H51 0.9300
C28 C27 1.398(7)
C28 H28 0.9300
C8 C9 1.401(7)
C8 C5 1.476(7)
C74 C75 1.401(7)
C74 C79 1.392(7)
C17 C22 1.391(7)
C17 C14 1.519(6)
C14 C15 1.530(7)
C14 C16 1.544(7)
C24 H24 0.9300
C68 C73 1.393(7)
C30 C29 1.529(7)
C30 H30A 0.9600
C30 H30B 0.9600
C30 H30C 0.9600
C37 C46 1.380(7)
C22 C21 1.384(7)
C22 H22 0.9300
C48 C49 1.393(7)
C48 C56 1.528(7)
C29 C31 1.534(7)
C29 H29 0.9800
C79 C78 1.387(8)
C79 H79 0.9300
C9 C10 1.377(8)
C9 H9 0.9300
C62 C61 1.392(8)
C62 H62 0.9300
C5 C4 1.402(7)
C5 C6 1.406(7)
C61 C60 1.378(7)
C61 H61 0.9300
C15 H15A 0.9600
C15 H15B 0.9600
C15 H15C 0.9600
C27 C32 1.519(7)
C32 C34 1.517(8)
C32 C33 1.545(9)
C32 H32 0.9800
C59 C60 1.396(7)
C46 C45 1.412(7)
C46 H46 0.9300
C43 C42 1.425(7)
C43 C44 1.421(8)
C10 C11 1.394(8)
C10 H10 0.9300
C4 C3 1.384(7)
C4 H4 0.9300
C67 H67A 0.9600
C67 H67B 0.9600
C67 H67C 0.9600
C75 C76 1.388(7)
C75 H75 0.9300
C2 C7 1.387(9)
C2 C3 1.386(8)
C2 C1 1.499(8)
C6 C7 1.385(8)
C6 H6 0.9300
C3 H3 0.9300
C76 H76 0.9300
C72 C73 1.383(8)
C72 C71 1.391(8)
C72 H72 0.9300
C40 C41 1.405(7)
C40 H40 0.9300
C60 H60 0.9300
C42 C41 1.369(8)
C42 H42 0.9300
C45 C44 1.376(8)
C45 H45 0.9300
C78 H78 0.9300
C49 H49 0.9300
C73 H73 0.9300
C21 H21 0.9300
C80 F4 1.289(8)
C80 F6 1.306(8)
C44 H44 0.9300
C53 C55 1.504(8)
C53 C54 1.560(9)
C53 H53 0.9800
C71 H71 0.9300
C41 H41 0.9300
C58 C56 1.535(8)
C58 H58A 0.9600
C58 H58B 0.9600
C58 H58C 0.9600
C56 C57 1.534(9)
C56 H56 0.9800
C66 H66A 0.9600
C66 H66B 0.9600
C66 H66C 0.9600
C11 H11 0.9300
C7 H7 0.9300
C16 H16A 0.9600
C16 H16B 0.9600
C16 H16C 0.9600
C31 H31A 0.9600
C31 H31B 0.9600
C31 H31C 0.9600
C33 H33A 0.9600
C33 H33B 0.9600
C33 H33C 0.9600
C34 H34A 0.9600
C34 H34B 0.9600
C34 H34C 0.9600
C54 H54A 0.9600
C54 H54B 0.9600
C54 H54C 0.9600
C57 H57A 0.9600
C57 H57B 0.9600
C57 H57C 0.9600
C55 H55A 0.9600
C55 H55B 0.9600
C55 H55C 0.9600

loop_
_geom_torsion_atom_site_label_1
_geom_torsion_atom_site_label_2
_geom_torsion_atom_site_label_3
_geom_torsion_atom_site_label_4
_geom_torsion
C19 C18 O1 C13 -153.3(4)
C17 C18 O1 C13 28.5(6)
O1 C18 C19 C20 -172.8(4)
C17 C18 C19 C20 5.4(7)
O1 C18 C19 C23 11.8(6)
C17 C18 C19 C23 -170.0(4)
C69 O2 C64 C59 -147.9(4)
C69 O2 C64 C63 32.8(6)
N1 Ni1 N2 C36 11.6(3)
Br1 Ni1 N2 C36 117.7(3)
Br2 Ni1 N2 C36 -94.7(3)
N1 Ni1 N2 C47 -165.5(4)
Br1 Ni1 N2 C47 -59.4(4)
Br2 Ni1 N2 C47 88.2(4)
C36 N2 C47 C48 77.3(6)
Ni1 N2 C47 C48 -105.8(5)
C36 N2 C47 C52 -97.9(5)
Ni1 N2 C47 C52 79.0(5)
C47 N2 C36 C37 -1.4(7)
Ni1 N2 C36 C37 -179.0(4)
C47 N2 C36 C35 170.0(4)
Ni1 N2 C36 C35 -7.6(5)
C64 O2 C69 C70 143.2(4)
C64 O2 C69 C68 -38.6(6)
C68 C69 C70 C71 -4.3(7)
O2 C69 C70 C71 173.8(4)
C68 C69 C70 C74 175.9(4)
O2 C69 C70 C74 -5.9(6)
C43 C38 C39 C40 -1.7(7)
C37 C38 C39 C40 179.2(4)
C43 C38 C39 C35 -179.9(5)
C37 C38 C39 C35 1.0(6)
C18 C19 C23 C24 -147.4(4)
C20 C19 C23 C24 37.3(6)
C18 C19 C23 C28 43.4(7)
C20 C19 C23 C28 -131.9(5)
C18 O1 C13 C12 -21.2(6)
C18 O1 C13 C8 159.8(4)
O1 C13 C12 C11 172.0(4)
C8 C13 C12 C11 -9.1(7)
O1 C13 C12 C14 -13.3(6)
C8 C13 C12 C14 165.6(4)
C40 C39 C35 N1 12.4(10)
C38 C39 C35 N1 -169.8(5)
C40 C39 C35 C36 -175.5(5)
C38 C39 C35 C36 2.2(5)
N2 C36 C35 N1 -4.7(6)
C37 C36 C35 N1 168.9(4)
N2 C36 C35 C39 -178.2(4)
C37 C36 C35 C39 -4.6(5)
C18 C19 C20 C21 -3.6(7)
C23 C19 C20 C21 172.1(5)
O2 C64 C63 C62 -176.9(4)
C59 C64 C63 C62 3.9(7)
O2 C64 C63 C65 8.1(6)
C59 C64 C63 C65 -171.2(4)
C39 C35 N1 C26 13.1(7)
C36 C35 N1 C26 -158.3(4)
C39 C35 N1 Ni1 -174.5(4)
C36 C35 N1 Ni1 14.1(5)
C27 C26 N1 C35 -109.3(5)
C25 C26 N1 C35 71.2(5)
C27 C26 N1 Ni1 80.6(5)
C25 C26 N1 Ni1 -98.9(5)
N2 Ni1 N1 C35 -14.0(3)
Br1 Ni1 N1 C35 -132.8(3)
Br2 Ni1 N1 C35 83.9(3)
N2 Ni1 N1 C26 156.6(4)
Br1 Ni1 N1 C26 37.8(4)
Br2 Ni1 N1 C26 -105.5(4)
C27 C26 C25 C24 3.2(7)
N1 C26 C25 C24 -177.2(4)
C27 C26 C25 C29 -174.1(4)
N1 C26 C25 C29 5.4(6)
C64 C63 C65 C68 -39.9(5)
C62 C63 C65 C68 145.5(5)
C64 C63 C65 C66 -164.3(4)
C62 C63 C65 C66 21.1(6)
C64 C63 C65 C67 76.1(5)
C62 C63 C65 C67 -98.6(5)
C48 C47 C52 C51 -5.4(7)
N2 C47 C52 C51 169.7(4)
C48 C47 C52 C53 178.5(4)
N2 C47 C52 C53 -6.4(6)
C49 C50 C51 C52 6.2(7)
C59 C50 C51 C52 -167.7(4)
C47 C52 C51 C50 -1.0(7)
C53 C52 C51 C50 175.2(4)
C24 C23 C28 C27 -0.9(7)
C19 C23 C28 C27 168.4(4)
C12 C13 C8 C9 8.3(7)
O1 C13 C8 C9 -172.8(4)
C12 C13 C8 C5 -165.2(5)
O1 C13 C8 C5 13.7(7)
C69 C70 C74 C75 -44.5(7)
C71 C70 C74 C75 135.7(5)
C69 C70 C74 C79 136.6(5)
C71 C70 C74 C79 -43.2(7)
C19 C18 C17 C22 -3.5(7)
O1 C18 C17 C22 174.6(4)
C19 C18 C17 C14 -178.6(4)
O1 C18 C17 C14 -0.5(6)
C22 C17 C14 C12 154.6(4)
C18 C17 C14 C12 -30.5(6)
C22 C17 C14 C15 30.8(7)
C18 C17 C14 C15 -154.4(4)
C22 C17 C14 C16 -89.6(6)
C18 C17 C14 C16 85.3(5)
C13 C12 C14 C17 37.3(6)
C11 C12 C14 C17 -148.3(5)
C13 C12 C14 C15 161.2(4)
C11 C12 C14 C15 -24.4(7)
C13 C12 C14 C16 -78.5(5)
C11 C12 C14 C16 95.9(5)
C28 C23 C24 C25 0.5(7)
C19 C23 C24 C25 -169.2(4)
C26 C25 C24 C23 -1.6(6)
C29 C25 C24 C23 175.9(4)
C70 C69 C68 C73 3.6(7)
O2 C69 C68 C73 -174.5(4)
C70 C69 C68 C65 -179.4(4)
O2 C69 C68 C65 2.5(6)
C63 C65 C68 C73 -148.9(5)
C66 C65 C68 C73 -24.9(7)
C67 C65 C68 C73 94.9(5)
C63 C65 C68 C69 34.4(6)
C66 C65 C68 C69 158.4(4)
C67 C65 C68 C69 -81.8(5)
C43 C38 C37 C46 -2.8(8)
C39 C38 C37 C46 176.2(4)
C43 C38 C37 C36 177.1(5)
C39 C38 C37 C36 -3.9(6)
N2 C36 C37 C46 -3.0(10)
C35 C36 C37 C46 -175.1(6)
N2 C36 C37 C38 177.1(5)
C35 C36 C37 C38 5.0(5)
C18 C17 C22 C21 -0.3(7)
C14 C17 C22 C21 174.6(5)
C52 C47 C48 C49 6.3(7)
N2 C47 C48 C49 -168.6(4)
C52 C47 C48 C56 -174.5(5)
N2 C47 C48 C56 10.6(7)
C24 C25 C29 C31 -58.0(5)
C26 C25 C29 C31 119.3(5)
C24 C25 C29 C30 64.6(5)
C26 C25 C29 C30 -118.1(5)
C75 C74 C79 C78 -0.3(7)
C70 C74 C79 C78 178.7(4)
C13 C8 C9 C10 -1.6(7)
C5 C8 C9 C10 172.1(5)
C64 C63 C62 C61 -1.6(7)
C65 C63 C62 C61 173.1(5)
C9 C8 C5 C4 -132.1(5)
C13 C8 C5 C4 41.2(7)
C9 C8 C5 C6 40.4(7)
C13 C8 C5 C6 -146.3(5)
C63 C62 C61 C60 -0.6(7)
C23 C28 C27 C26 2.4(7)
C23 C28 C27 C32 -177.7(5)
C25 C26 C27 C28 -3.6(7)
N1 C26 C27 C28 176.9(4)
C25 C26 C27 C32 176.5(4)
N1 C26 C27 C32 -3.0(7)
C28 C27 C32 C34 25.4(8)
C26 C27 C32 C34 -154.7(5)
C28 C27 C32 C33 -99.2(6)
C26 C27 C32 C33 80.6(6)
O2 C64 C59 C60 177.0(4)
C63 C64 C59 C60 -3.8(7)
O2 C64 C59 C50 -10.5(6)
C63 C64 C59 C50 168.8(4)
C51 C50 C59 C64 -44.3(6)
C49 C50 C59 C64 141.9(5)
C51 C50 C59 C60 128.0(5)
C49 C50 C59 C60 -45.8(6)
C38 C37 C46 C45 2.0(7)
C36 C37 C46 C45 -177.9(5)
C39 C38 C43 C42 2.9(8)
C37 C38 C43 C42 -178.2(5)
C39 C38 C43 C44 -177.4(5)
C37 C38 C43 C44 1.5(8)
C8 C9 C10 C11 -3.9(8)
C6 C5 C4 C3 -2.5(7)
C8 C5 C4 C3 170.1(5)
C79 C74 C75 C76 -1.4(7)
C70 C74 C75 C76 179.6(4)
C4 C5 C6 C7 2.0(7)
C8 C5 C6 C7 -170.5(5)
C5 C4 C3 C2 1.0(8)
C7 C2 C3 C4 1.1(8)
C1 C2 C3 C4 -176.2(5)
C78 C77 C76 C75 -1.3(7)
C80 C77 C76 C75 179.6(5)
C74 C75 C76 C77 2.2(7)
C38 C39 C40 C41 -0.5(7)
C35 C39 C40 C41 177.0(5)
C62 C61 C60 C59 0.8(7)
C64 C59 C60 C61 1.3(7)
C50 C59 C60 C61 -171.4(4)
C38 C43 C42 C41 -1.9(8)
C44 C43 C42 C41 178.5(6)
C37 C46 C45 C44 0.0(9)
C74 C79 C78 C77 1.2(7)
C76 C77 C78 C79 -0.4(7)
C80 C77 C78 C79 178.7(5)
C47 C48 C49 C50 -0.9(7)
C56 C48 C49 C50 179.9(5)
C51 C50 C49 C48 -5.2(7)
C59 C50 C49 C48 168.7(4)
C69 C68 C73 C72 -0.7(7)
C65 C68 C73 C72 -177.4(5)
C71 C72 C73 C68 -1.4(7)
C19 C20 C21 C22 0.1(8)
C17 C22 C21 C20 2.0(8)
C76 C77 C80 F4 82.6(8)
C78 C77 C80 F4 -96.5(8)
C76 C77 C80 F6 -155.7(6)
C78 C77 C80 F6 25.2(8)
C76 C77 C80 F5 -36.6(7)
C78 C77 C80 F5 144.3(5)
C46 C45 C44 C43 -1.3(9)
C38 C43 C44 C45 0.5(8)
C42 C43 C44 C45 -179.8(6)
C51 C52 C53 C55 52.2(7)
C47 C52 C53 C55 -131.8(6)
C51 C52 C53 C54 -74.0(6)
C47 C52 C53 C54 102.1(5)
C73 C72 C71 C70 0.7(7)
C69 C70 C71 C72 2.1(7)
C74 C70 C71 C72 -178.1(4)
C43 C42 C41 C40 -0.3(9)
C39 C40 C41 C42 1.5(8)
C7 C2 C1 F3 63.3(7)
C3 C2 C1 F3 -119.4(6)
C7 C2 C1 F1 -56.1(8)
C3 C2 C1 F1 121.1(6)
C7 C2 C1 F2 -175.6(5)
C3 C2 C1 F2 1.7(8)
C47 C48 C56 C57 -127.4(5)
C49 C48 C56 C57 51.7(7)
C47 C48 C56 C58 108.5(6)
C49 C48 C56 C58 -72.4(6)
C9 C10 C11 C12 3.0(8)
C13 C12 C11 C10 3.3(7)
C14 C12 C11 C10 -171.2(5)
C3 C2 C7 C6 -1.6(8)
C1 C2 C7 C6 175.7(5)
C5 C6 C7 C2 0.0(8)

loop_
_platon_squeeze_void_nr
_platon_squeeze_void_average_x
_platon_squeeze_void_average_y
_platon_squeeze_void_average_z
_platon_squeeze_void_volume
_platon_squeeze_void_count_electrons
1 0.167 0.719 0.792 7.4 -0.1
2 0.500 0.500 1.000 239.1 34.5
3 0.224 0.719 0.707 5.2 -0.2
4 0.783 0.281 0.281 7.5 -0.3
5 0.843 0.278 0.200 4.8 0.1
